data_4321114
loop_
_publ_author_name
'Theivanayagam C. Deivaraj'
'Philip A.W. Dean'
'Jagadese Jayapurandara Vittal'

_publ_contact_author_address
; Department of Chemistry
  National University of Singapore
  Kent Ridge
  Singapore 119 260
;
_publ_contact_author_email chmjjv@nus.edu.sg
_publ_contact_author_fax '(65) 874 2975'
_publ_contact_author_name 'Jagadese J. Vittal'
_publ_contact_author_phone '(65) 779 1691'
_publ_section_title
;
 Synthesis, Structure, and multi-NMR studies of (Me~4~N)[A{M(SC{O}Ph)~3~]
 (A = Na, M = Hg; A = K, M = Cd or Hg)
;
_journal_name_full 'Inorganic Chemistry'
_journal_page_first 3071
_journal_page_last 3074
_journal_paper_doi 10.1021/ic0000810
_journal_volume 39
_journal_year 2000
_chemical_formula_sum 'C46 H42 Hg2 K N O6 S6'
_chemical_formula_weight 1337.45
_chemical_name_systematic
; 
 ? 
;
_space_group_IT_number 2
_symmetry_cell_setting triclinic
_symmetry_space_group_name_Hall '-P 1'
_symmetry_space_group_name_H-M 'P -1'
_atom_sites_solution_hydrogens geom
_atom_sites_solution_primary direct
_atom_sites_solution_secondary difmap
_audit_creation_method SHELXL
_cell_angle_alpha 71.574(1)
_cell_angle_beta 85.084(1)
_cell_angle_gamma 70.705(1)
_cell_formula_units_Z 1
_cell_length_a 10.4780(1)
_cell_length_b 11.2563(2)
_cell_length_c 11.9827(2)
_cell_measurement_reflns_used 8192
_cell_measurement_temperature 293(2)
_cell_measurement_theta_max 29.20
_cell_measurement_theta_min 2.01
_cell_volume 1265.23(3)
_computing_cell_refinement 'Bruker AXS, SAINT'
_computing_data_collection 'Bruker AXS, SMART'
_computing_data_reduction 'Bruker AXS, SAINT'
_computing_molecular_graphics 'Bruker AXS, SHELXTL'
_computing_publication_material 'Bruker AXS, SHELXTL'
_computing_structure_refinement 'SHELXL-93 (Sheldrick, 1993)'
_computing_structure_solution 'SHELXS-86 (Sheldrick, 1990)'
_diffrn_ambient_temperature 293(2)
_diffrn_measurement_device 'Bruker AXS 3-circle CCD system'
_diffrn_measurement_method '\w scans'
_diffrn_radiation_monochromator graphite
_diffrn_radiation_source 'fine-focus sealed tube'
_diffrn_radiation_type MoK\a
_diffrn_radiation_wavelength 0.71073
_diffrn_reflns_av_R_equivalents 0.0159
_diffrn_reflns_av_sigmaI/netI 0.0335
_diffrn_reflns_limit_h_max 11
_diffrn_reflns_limit_h_min -13
_diffrn_reflns_limit_k_max 14
_diffrn_reflns_limit_k_min -14
_diffrn_reflns_limit_l_max 11
_diffrn_reflns_limit_l_min -15
_diffrn_reflns_number 8029
_diffrn_reflns_theta_max 29.20
_diffrn_reflns_theta_min 2.01
_exptl_absorpt_coefficient_mu 6.435
_exptl_absorpt_correction_T_max 0.8749
_exptl_absorpt_correction_T_min 0.6404
_exptl_absorpt_correction_type 'sadabs (Sheldrick, 1996)'
_exptl_crystal_colour colorless
_exptl_crystal_density_diffrn 1.755
_exptl_crystal_density_meas ?
_exptl_crystal_description 'big plates, cut'
_exptl_crystal_F_000 648
_exptl_crystal_size_max 0.35
_exptl_crystal_size_mid 0.30
_exptl_crystal_size_min 0.25
_refine_diff_density_max 1.578
_refine_diff_density_min -0.999
_refine_diff_density_rms 0.121
_refine_ls_extinction_coef 0.0077(6)
_refine_ls_extinction_expression Fc^*^=kFc[1+0.001xFc^2^\l^3^/sin(2\q)]^-1/4^
_refine_ls_extinction_method SHELXL
_refine_ls_goodness_of_fit_all 1.037
_refine_ls_goodness_of_fit_obs 1.069
_refine_ls_matrix_type full
_refine_ls_number_parameters 279
_refine_ls_number_reflns 5713
_refine_ls_number_restraints 11
_refine_ls_restrained_S_all 1.110
_refine_ls_restrained_S_obs 1.083
_refine_ls_R_factor_all 0.0385
_refine_ls_R_factor_obs 0.0323
_refine_ls_shift/esd_max 0.002
_refine_ls_shift/esd_mean 0.000
_refine_ls_structure_factor_coef Fsqd
_refine_ls_weighting_details 'w=1/[\s^2^(Fo^2^)+(0.0583P)^2^+0.0130P] where P=(Fo^2^+2Fc^2^)/3'
_refine_ls_weighting_scheme calc
_refine_ls_wR_factor_all 0.0945
_refine_ls_wR_factor_obs 0.0864
_reflns_number_observed 5069
_reflns_number_total 5716
_reflns_observed_criterion >2sigma(I)
_cod_data_source_file ic0000810_1.cif
_cod_data_source_block tcd13
_cod_depositor_comments
;
The following automatic conversions were performed:

'_exptl_crystal_density_meas' value 'not measured' was changed to '?'
- the value is perceived as not measured.

Automatic conversion script
Id: cif_fix_values 3008 2015-01-20 13:52:24Z robertas 

The following automatic conversions were performed:

'_refine_ls_weighting_scheme' value 'calc
w=1/[\s^2^(Fo^2^)+(0.0583P)^2^+0.0130P] where P=(Fo^2^+2Fc^2^)/3' was
changed to 'calc'. New tag '_refine_ls_weighting_details' was
created. The value of the new tag was set to
'w=1/[\s^2^(Fo^2^)+(0.0583P)^2^+0.0130P] where P=(Fo^2^+2Fc^2^)/3'.

Automatic conversion script
Id: cif_fix_values 3143 2015-03-26 13:38:13Z robertas 
;
_cod_database_code 4321114

loop_
_symmetry_equiv_pos_as_xyz
'x, y, z'
'-x, -y, -z'

loop_
_atom_site_aniso_label
_atom_site_aniso_U_11
_atom_site_aniso_U_22
_atom_site_aniso_U_33
_atom_site_aniso_U_23
_atom_site_aniso_U_13
_atom_site_aniso_U_12
K1 0.0518(7) 0.0415(6) 0.0516(7) -0.0086(5) -0.0137(6) -0.0129(6)
Hg1 0.04788(12) 0.04541(11) 0.04983(12) -0.01271(7) -0.00123(7) -0.01369(7)
S1 0.0595(7) 0.0495(6) 0.0902(10) -0.0280(7) 0.0115(7) -0.0199(6)
S2 0.0807(9) 0.0527(6) 0.0558(7) 0.0002(5) -0.0259(6) -0.0254(6)
S3 0.0548(7) 0.0564(6) 0.0537(7) -0.0187(5) -0.0060(5) -0.0088(5)
O1 0.072(3) 0.071(2) 0.106(3) -0.052(2) 0.015(2) -0.032(2)
O2 0.055(2) 0.060(2) 0.076(3) 0.009(2) -0.027(2) -0.011(2)
O3 0.068(2) 0.065(2) 0.071(2) -0.034(2) 0.004(2) -0.005(2)
C1 0.058(3) 0.044(2) 0.044(2) -0.015(2) -0.001(2) -0.016(2)
C2 0.046(2) 0.043(2) 0.043(2) -0.010(2) -0.004(2) -0.003(2)
C3 0.046(2) 0.047(2) 0.050(2) -0.012(2) 0.004(2) -0.018(2)
C11 0.050(2) 0.052(2) 0.045(2) -0.019(2) -0.007(2) -0.010(2)
C12 0.065(3) 0.048(3) 0.071(3) -0.021(2) -0.001(2) -0.014(2)
C13 0.082(4) 0.056(3) 0.109(5) -0.039(3) -0.017(4) -0.009(3)
C14 0.059(3) 0.095(5) 0.119(6) -0.066(5) 0.004(4) -0.002(3)
C15 0.061(4) 0.096(5) 0.087(5) -0.037(4) 0.012(3) -0.010(3)
C16 0.054(3) 0.063(3) 0.062(3) -0.017(2) -0.002(2) -0.014(2)
C21 0.051(2) 0.043(2) 0.039(2) -0.009(2) -0.008(2) -0.008(2)
C22 0.063(3) 0.064(3) 0.073(4) -0.002(3) -0.015(3) -0.024(3)
C23 0.096(5) 0.086(4) 0.096(5) -0.011(4) -0.016(4) -0.055(4)
C24 0.115(6) 0.054(3) 0.071(4) 0.006(3) -0.025(4) -0.035(3)
C25 0.087(4) 0.048(3) 0.062(3) 0.001(2) -0.030(3) -0.014(3)
C26 0.061(3) 0.049(2) 0.053(3) -0.007(2) -0.014(2) -0.013(2)
C31 0.063(3) 0.051(2) 0.042(2) -0.012(2) 0.004(2) -0.028(2)
C32 0.074(3) 0.067(3) 0.054(3) -0.018(3) 0.009(2) -0.026(3)
C33 0.107(5) 0.079(4) 0.058(3) -0.031(3) 0.023(3) -0.036(4)
C34 0.135(7) 0.088(4) 0.045(3) -0.018(3) -0.006(4) -0.053(5)
C35 0.093(5) 0.087(4) 0.067(4) -0.010(3) -0.028(3) -0.036(4)
C36 0.070(3) 0.063(3) 0.066(3) -0.018(3) -0.006(3) -0.021(3)
N1 0.102(6) 0.100(6) 0.085(5) -0.055(5) 0.010(4) -0.037(5)

loop_
_atom_site_label
_atom_site_type_symbol
_atom_site_fract_x
_atom_site_fract_y
_atom_site_fract_z
_atom_site_U_iso_or_equiv
_atom_site_thermal_displace_type
_atom_site_occupancy
_atom_site_calc_flag
_atom_site_refinement_flags
_atom_site_disorder_group
K1 K 0.5000 0.5000 0.5000 0.0493(3) Uani 1 d S .
Hg1 Hg 0.83168(2) 0.51448(2) 0.597198(15) 0.04836(9) Uani 1 d . .
S1 S 0.72358(15) 0.72755(13) 0.63177(15) 0.0647(3) Uani 1 d . .
S2 S 0.8977(2) 0.30501(13) 0.76456(12) 0.0644(3) Uani 1 d . .
S3 S 0.89097(13) 0.44556(13) 0.41533(11) 0.0564(3) Uani 1 d . .
O1 O 0.5316(4) 0.6226(4) 0.6493(4) 0.0758(11) Uani 1 d . .
O2 O 0.6862(4) 0.3080(4) 0.6600(4) 0.0711(11) Uani 1 d . .
O3 O 0.6589(4) 0.6321(4) 0.3558(4) 0.0692(10) Uani 1 d . .
C1 C 0.5621(5) 0.7147(4) 0.6585(4) 0.0482(9) Uani 1 d . .
C2 C 0.7733(5) 0.2463(4) 0.7384(4) 0.0472(9) Uani 1 d . .
C3 C 0.7514(5) 0.5544(5) 0.3213(4) 0.0477(9) Uani 1 d . .
C11 C 0.4607(5) 0.8203(5) 0.6998(4) 0.0488(10) Uani 1 d . .
C12 C 0.4586(6) 0.9506(5) 0.6613(5) 0.0614(12) Uani 1 d . .
H12 H 0.5213(6) 0.9759(5) 0.6074(5) 0.074 Uiso 1 calc R .
C13 C 0.3611(7) 1.0437(6) 0.7045(7) 0.081(2) Uani 1 d . .
H13 H 0.3571(7) 1.1320(6) 0.6773(7) 0.097 Uiso 1 calc R .
C14 C 0.2715(7) 1.0056(8) 0.7869(8) 0.089(2) Uani 1 d . .
H14 H 0.2088(7) 1.0674(8) 0.8172(8) 0.107 Uiso 1 calc R .
C15 C 0.2741(7) 0.8775(8) 0.8242(7) 0.084(2) Uani 1 d . .
H15 H 0.2129(7) 0.8526(8) 0.8801(7) 0.101 Uiso 1 calc R .
C16 C 0.3652(5) 0.7845(6) 0.7811(5) 0.0612(12) Uani 1 d . .
H16 H 0.3638(5) 0.6978(6) 0.8057(5) 0.073 Uiso 1 calc R .
C21 C 0.7757(5) 0.1097(4) 0.8156(4) 0.0467(9) Uani 1 d . .
C22 C 0.6620(6) 0.0717(6) 0.8180(6) 0.0697(15) Uani 1 d . .
H22 H 0.5858(6) 0.1304(6) 0.7730(6) 0.084 Uiso 1 calc R .
C23 C 0.6609(8) -0.0498(8) 0.8852(7) 0.089(2) Uani 1 d . .
H23 H 0.5823(8) -0.0721(8) 0.8898(7) 0.107 Uiso 1 calc R .
C24 C 0.7784(8) -0.1430(6) 0.9484(6) 0.082(2) Uani 1 d . .
H24 H 0.7793(8) -0.2281(6) 0.9910(6) 0.099 Uiso 1 calc R .
C25 C 0.8905(7) -0.1061(5) 0.9460(5) 0.070(2) Uani 1 d . .
H25 H 0.9683(7) -0.1663(5) 0.9878(5) 0.084 Uiso 1 calc R .
C26 C 0.8891(5) 0.0214(5) 0.8812(4) 0.0568(11) Uani 1 d . .
H26 H 0.9647(5) 0.0470(5) 0.8823(4) 0.068 Uiso 1 calc R .
C31 C 0.7486(5) 0.5387(5) 0.2017(4) 0.0500(10) Uani 1 d . .
C32 C 0.8592(6) 0.4693(6) 0.1499(5) 0.0646(13) Uani 1 d . .
H32 H 0.9433(6) 0.4302(6) 0.1880(5) 0.078 Uiso 1 calc R .
C33 C 0.8417(8) 0.4593(7) 0.0388(6) 0.079(2) Uani 1 d . .
H33 H 0.9148(8) 0.4114(7) 0.0040(6) 0.095 Uiso 1 calc R .
C34 C 0.7215(9) 0.5173(7) -0.0183(5) 0.085(2) Uani 1 d . .
H34 H 0.7125(9) 0.5121(7) -0.0930(5) 0.102 Uiso 1 calc R .
C35 C 0.6131(8) 0.5837(7) 0.0335(6) 0.082(2) Uani 1 d . .
H35 H 0.5292(8) 0.6212(7) -0.0051(6) 0.098 Uiso 1 calc R .
C36 C 0.6255(6) 0.5962(6) 0.1423(5) 0.0668(14) Uani 1 d . .
H36 H 0.5507(6) 0.6436(6) 0.1758(5) 0.080 Uiso 1 calc R .
N1 N 1.0000 0.0000 0.5000 0.088(2) Uani 1 d SD .
C4 C 1.0555(22) 0.0537(21) 0.5793(16) 0.178(6) Uiso 0.50 d PD .
H4A H 1.0093(22) 0.1469(21) 0.5619(16) 0.214 Uiso 0.50 calc PR -1
H4B H 1.1504(22) 0.0386(21) 0.5662(16) 0.214 Uiso 0.50 calc PR -1
H4C H 1.0419(22) 0.0097(21) 0.6600(16) 0.214 Uiso 0.50 calc PR -1
C5 C 1.0202(23) 0.0727(20) 0.3740(7) 0.178(6) Uiso 0.50 d PD .
H5A H 0.9743(23) 0.1656(20) 0.3590(7) 0.214 Uiso 0.50 calc PR -2
H5B H 0.9841(23) 0.0409(20) 0.3224(7) 0.214 Uiso 0.50 calc PR -2
H5C H 1.1150(23) 0.0577(20) 0.3604(7) 0.214 Uiso 0.50 calc PR -2
C6 C 0.8496(6) 0.0286(22) 0.5199(20) 0.178(6) Uiso 0.50 d PD .
H6A H 0.8064(6) 0.1222(22) 0.5030(20) 0.214 Uiso 0.50 calc PR -3
H6B H 0.8348(6) -0.0152(22) 0.6004(20) 0.214 Uiso 0.50 calc PR -3
H6C H 0.8123(6) -0.0031(22) 0.4691(20) 0.214 Uiso 0.50 calc PR -3
C7 C 1.0703(21) -0.1446(6) 0.5255(19) 0.178(6) Uiso 0.50 d PD .
H7A H 1.0565(21) -0.1893(6) 0.6060(19) 0.214 Uiso 0.50 calc PR -4
H7B H 1.1653(21) -0.1604(6) 0.5125(19) 0.214 Uiso 0.50 calc PR -4
H7C H 1.0344(21) -0.1771(6) 0.4745(19) 0.214 Uiso 0.50 calc PR -4

loop_
_atom_type_symbol
_atom_type_description
_atom_type_scat_dispersion_real
_atom_type_scat_dispersion_imag
_atom_type_scat_source
C C 0.0033 0.0016 'International Tables Vol C Tables 4.2.6.8 and 6.1.1.4'
H H 0.0000 0.0000 'International Tables Vol C Tables 4.2.6.8 and 6.1.1.4'
N N 0.0061 0.0033 'International Tables Vol C Tables 4.2.6.8 and 6.1.1.4'
O O 0.0106 0.0060 'International Tables Vol C Tables 4.2.6.8 and 6.1.1.4'
S S 0.1246 0.1234 'International Tables Vol C Tables 4.2.6.8 and 6.1.1.4'
K K 0.2009 0.2494 'International Tables Vol C Tables 4.2.6.8 and 6.1.1.4'
Hg Hg -2.3894 9.2266 'International Tables Vol C Tables 4.2.6.8 and 6.1.1.4'

loop_
_geom_angle_atom_site_label_1
_geom_angle_atom_site_label_2
_geom_angle_atom_site_label_3
_geom_angle
_geom_angle_site_symmetry_1
_geom_angle_site_symmetry_3
_geom_angle_publ_flag
O1 K1 O1 180.0 . 2_666 ?
O1 K1 O2 103.61(14) . 2_666 ?
O1 K1 O2 76.39(14) 2_666 2_666 ?
O1 K1 O2 76.39(14) . . ?
O1 K1 O2 103.61(14) 2_666 . ?
O2 K1 O2 180.0 2_666 . ?
O1 K1 O3 95.68(12) . 2_666 ?
O1 K1 O3 84.32(12) 2_666 2_666 ?
O2 K1 O3 101.18(12) 2_666 2_666 ?
O2 K1 O3 78.82(12) . 2_666 ?
O1 K1 O3 84.32(12) . . ?
O1 K1 O3 95.68(12) 2_666 . ?
O2 K1 O3 78.82(12) 2_666 . ?
O2 K1 O3 101.18(12) . . ?
O3 K1 O3 179.999(1) 2_666 . ?
O1 K1 C3 83.01(12) . 2_666 ?
O1 K1 C3 96.99(12) 2_666 2_666 ?
O2 K1 C3 89.16(12) 2_666 2_666 ?
O2 K1 C3 90.84(12) . 2_666 ?
O3 K1 C3 20.04(11) 2_666 2_666 ?
O3 K1 C3 159.96(11) . 2_666 ?
O1 K1 C3 96.99(12) . . ?
O1 K1 C3 83.01(12) 2_666 . ?
O2 K1 C3 90.84(12) 2_666 . ?
O2 K1 C3 89.16(12) . . ?
O3 K1 C3 159.96(11) 2_666 . ?
O3 K1 C3 20.04(11) . . ?
C3 K1 C3 180.0 2_666 . ?
O1 K1 Hg1 52.61(9) . . ?
O1 K1 Hg1 127.39(9) 2_666 . ?
O2 K1 Hg1 127.64(9) 2_666 . ?
O2 K1 Hg1 52.36(9) . . ?
O3 K1 Hg1 124.44(9) 2_666 . ?
O3 K1 Hg1 55.56(9) . . ?
C3 K1 Hg1 125.05(8) 2_666 . ?
C3 K1 Hg1 54.95(8) . . ?
O1 K1 Hg1 127.39(9) . 2_666 ?
O1 K1 Hg1 52.61(9) 2_666 2_666 ?
O2 K1 Hg1 52.36(9) 2_666 2_666 ?
O2 K1 Hg1 127.64(9) . 2_666 ?
O3 K1 Hg1 55.56(9) 2_666 2_666 ?
O3 K1 Hg1 124.44(9) . 2_666 ?
C3 K1 Hg1 54.95(8) 2_666 2_666 ?
C3 K1 Hg1 125.05(8) . 2_666 ?
Hg1 K1 Hg1 180.0 . 2_666 ?
S1 Hg1 S2 120.97(5) . . ?
S1 Hg1 S3 133.52(5) . . ?
S2 Hg1 S3 105.45(5) . . ?
S1 Hg1 K1 93.34(4) . . ?
S2 Hg1 K1 99.57(3) . . ?
S3 Hg1 K1 75.80(3) . . ?
C1 S1 Hg1 97.4(2) . . ?
C2 S2 Hg1 96.15(15) . . ?
C3 S3 Hg1 101.3(2) . . ?
C1 O1 K1 145.1(4) . . ?
C2 O2 K1 164.8(4) . . ?
C3 O3 K1 109.4(3) . . ?
O1 C1 C11 120.2(5) . . ?
O1 C1 S1 123.1(4) . . ?
C11 C1 S1 116.7(3) . . ?
O2 C2 C21 119.0(5) . . ?
O2 C2 S2 123.7(4) . . ?
C21 C2 S2 117.3(3) . . ?
O3 C3 C31 122.1(5) . . ?
O3 C3 S3 120.7(4) . . ?
C31 C3 S3 117.0(3) . . ?
O3 C3 K1 50.6(3) . . ?
C31 C3 K1 116.6(3) . . ?
S3 C3 K1 99.3(2) . . ?
C12 C11 C16 119.4(5) . . ?
C12 C11 C1 122.5(5) . . ?
C16 C11 C1 118.1(4) . . ?
C11 C12 C13 119.2(6) . . ?
C14 C13 C12 120.4(6) . . ?
C15 C14 C13 120.0(6) . . ?
C14 C15 C16 121.2(7) . . ?
C15 C16 C11 119.7(6) . . ?
C26 C21 C22 119.3(5) . . ?
C26 C21 C2 121.5(4) . . ?
C22 C21 C2 119.1(4) . . ?
C23 C22 C21 120.7(6) . . ?
C22 C23 C24 120.4(7) . . ?
C25 C24 C23 118.9(6) . . ?
C24 C25 C26 120.4(5) . . ?
C21 C26 C25 120.1(5) . . ?
C36 C31 C32 119.1(5) . . ?
C36 C31 C3 116.4(5) . . ?
C32 C31 C3 124.5(5) . . ?
C31 C32 C33 118.7(6) . . ?
C34 C33 C32 121.3(6) . . ?
C33 C34 C35 119.7(6) . . ?
C34 C35 C36 121.0(7) . . ?
C35 C36 C31 120.2(6) . . ?
C7 N1 C7 179.998(3) 2_756 . ?
C7 N1 C5 69.5(4) 2_756 . ?
C7 N1 C5 110.5(4) . . ?
C7 N1 C5 110.5(4) 2_756 2_756 ?
C7 N1 C5 69.5(4) . 2_756 ?
C5 N1 C5 179.998(3) . 2_756 ?
C7 N1 C6 69.1(4) 2_756 . ?
C7 N1 C6 110.9(4) . . ?
C5 N1 C6 108.3(4) . . ?
C5 N1 C6 71.7(4) 2_756 . ?
C7 N1 C6 110.9(4) 2_756 2_756 ?
C7 N1 C6 69.1(4) . 2_756 ?
C5 N1 C6 71.7(4) . 2_756 ?
C5 N1 C6 108.3(4) 2_756 2_756 ?
C6 N1 C6 179.999(1) . 2_756 ?
C7 N1 C4 69.6(4) 2_756 . ?
C7 N1 C4 110.4(4) . . ?
C5 N1 C4 108.3(4) . . ?
C5 N1 C4 71.7(4) 2_756 . ?
C6 N1 C4 108.3(4) . . ?
C6 N1 C4 71.7(4) 2_756 . ?
C7 N1 C4 110.4(4) 2_756 2_756 ?
C7 N1 C4 69.6(4) . 2_756 ?
C5 N1 C4 71.7(4) . 2_756 ?
C5 N1 C4 108.3(4) 2_756 2_756 ?
C6 N1 C4 71.7(4) . 2_756 ?
C6 N1 C4 108.3(4) 2_756 2_756 ?
C4 N1 C4 179.999(2) . 2_756 ?
N1 C4 C7 54.5(3) . 2_756 ?
N1 C4 C5 54.0(3) . 2_756 ?
C7 C4 C5 89.9(5) 2_756 2_756 ?
N1 C4 C6 54.1(3) . 2_756 ?
C7 C4 C6 90.3(5) 2_756 2_756 ?
C5 C4 C6 87.5(5) 2_756 2_756 ?
N1 C5 C7 54.7(2) . 2_756 ?
N1 C5 C6 54.3(2) . 2_756 ?
C7 C5 C6 90.7(4) 2_756 2_756 ?
N1 C5 C4 54.4(2) . 2_756 ?
C7 C5 C4 90.3(4) 2_756 2_756 ?
C6 C5 C4 87.9(4) 2_756 2_756 ?
N1 C6 C7 54.7(3) . 2_756 ?
N1 C6 C5 54.0(3) . 2_756 ?
C7 C6 C5 90.3(5) 2_756 2_756 ?
N1 C6 C4 54.2(3) . 2_756 ?
C7 C6 C4 90.3(4) 2_756 2_756 ?
C5 C6 C4 87.5(5) 2_756 2_756 ?
N1 C7 C6 56.1(3) . 2_756 ?
N1 C7 C5 55.8(3) . 2_756 ?
C6 C7 C5 91.8(5) 2_756 2_756 ?
N1 C7 C4 55.9(3) . 2_756 ?
C6 C7 C4 91.9(5) 2_756 2_756 ?
C5 C7 C4 91.4(5) 2_756 2_756 ?

loop_
_geom_bond_atom_site_label_1
_geom_bond_atom_site_label_2
_geom_bond_distance
_geom_bond_site_symmetry_2
_geom_bond_publ_flag
K1 O1 2.680(4) . ?
K1 O1 2.680(4) 2_666 ?
K1 O2 2.718(3) 2_666 ?
K1 O2 2.718(3) . ?
K1 O3 2.736(4) 2_666 ?
K1 O3 2.736(4) . ?
K1 C3 3.342(4) 2_666 ?
K1 C3 3.342(4) . ?
K1 Hg1 3.8274(2) . ?
K1 Hg1 3.8274(2) 2_666 ?
Hg1 S1 2.4411(13) . ?
Hg1 S2 2.4961(12) . ?
Hg1 S3 2.5010(13) . ?
S1 C1 1.739(5) . ?
S2 C2 1.733(5) . ?
S3 C3 1.770(5) . ?
O1 C1 1.219(6) . ?
O2 C2 1.230(6) . ?
O3 C3 1.214(6) . ?
C1 C11 1.495(6) . ?
C2 C21 1.517(6) . ?
C3 C31 1.502(7) . ?
C11 C12 1.385(7) . ?
C11 C16 1.401(7) . ?
C12 C13 1.398(8) . ?
C13 C14 1.371(11) . ?
C14 C15 1.360(11) . ?
C15 C16 1.368(8) . ?
C21 C26 1.380(6) . ?
C21 C22 1.387(7) . ?
C22 C23 1.354(9) . ?
C23 C24 1.412(10) . ?
C24 C25 1.365(9) . ?
C25 C26 1.395(7) . ?
C31 C36 1.380(8) . ?
C31 C32 1.387(7) . ?
C32 C33 1.404(9) . ?
C33 C34 1.342(11) . ?
C34 C35 1.359(11) . ?
C35 C36 1.376(9) . ?
N1 C7 1.488(4) 2_756 ?
N1 C7 1.488(4) . ?
N1 C5 1.507(3) . ?
N1 C5 1.507(3) 2_756 ?
N1 C6 1.514(4) . ?
N1 C6 1.514(4) 2_756 ?
N1 C4 1.515(4) . ?
N1 C4 1.515(4) 2_756 ?
C4 C7 1.715(10) 2_756 ?
C4 C5 1.770(10) 2_756 ?
C4 C6 1.773(10) 2_756 ?
C5 C7 1.708(10) 2_756 ?
C5 C6 1.769(10) 2_756 ?
C5 C4 1.770(10) 2_756 ?
C6 C7 1.703(10) 2_756 ?
C6 C5 1.769(10) 2_756 ?
C6 C4 1.773(10) 2_756 ?
C7 C6 1.703(10) 2_756 ?
C7 C5 1.708(10) 2_756 ?
C7 C4 1.715(10) 2_756 ?
